data_7130846
loop_
_publ_author_name
'Pathak, Dibyajyoti'
'Srivastava, Aasheesh'

_publ_section_title
;
 Macrocyclic Enforcement of Twist in Secondary Amide: Reactivity and
 Influence on Photoisomerisation
;
_journal_name_full 'Chemical Communications'
_journal_paper_doi 10.1039/D2CC04780B
_journal_year 2022
_chemical_formula_moiety 'C19 H13 N5 O2'
_chemical_formula_sum 'C19 H13 N5 O2'
_chemical_formula_weight 343.34
_chemical_name_common cDP2
_chemical_name_systematic cycloDiazoP2
_space_group_crystal_system monoclinic
_space_group_IT_number 14
_space_group_name_Hall '-P 2yn'
_space_group_name_H-M_alt 'P 1 21/n 1'
_atom_sites_solution_hydrogens geom
_atom_sites_solution_primary dual
_audit_creation_date 2022-08-22
_audit_creation_method
;
Olex2 1.3
(compiled 2020.11.12 svn.r5f609507 for OlexSys, GUI svn.r6408)
;
_audit_update_record
;
2022-08-22 deposited with the CCDC.	2022-10-10 downloaded from the CCDC.
;
_cell_angle_alpha 90
_cell_angle_beta 104.353(8)
_cell_angle_gamma 90
_cell_formula_units_Z 4
_cell_length_a 7.0433(11)
_cell_length_b 18.398(3)
_cell_length_c 12.1141(19)
_cell_measurement_reflns_used 5785
_cell_measurement_temperature 140
_cell_measurement_theta_max 26.35
_cell_measurement_theta_min 2.813
_cell_volume 1520.8(4)
_computing_cell_refinement 'SAINT V8.40B (?, 2016)'
_computing_data_reduction 'SAINT V8.40B (?, 2016)'
_computing_molecular_graphics 'Olex2 1.3 (Dolomanov et al., 2009)'
_computing_publication_material 'Olex2 1.3 (Dolomanov et al., 2009)'
_computing_structure_refinement 'SHELXL 2018/3 (Sheldrick, 2015)'
_computing_structure_solution 'SHELXT 2018/2 (Sheldrick, 2018)'
_diffrn_ambient_temperature 140
_diffrn_measured_fraction_theta_full 0.991
_diffrn_measured_fraction_theta_max 0.989
_diffrn_measurement_device_type 'Bruker APEX-III CCD'
_diffrn_measurement_method '\f and \w scans'
_diffrn_radiation_type MoK\a
_diffrn_radiation_wavelength 0.71073
_diffrn_reflns_av_R_equivalents 0.0206
_diffrn_reflns_av_unetI/netI 0.0210
_diffrn_reflns_Laue_measured_fraction_full 0.991
_diffrn_reflns_Laue_measured_fraction_max 0.989
_diffrn_reflns_limit_h_max 8
_diffrn_reflns_limit_h_min -8
_diffrn_reflns_limit_k_max 22
_diffrn_reflns_limit_k_min -21
_diffrn_reflns_limit_l_max 13
_diffrn_reflns_limit_l_min -15
_diffrn_reflns_number 10881
_diffrn_reflns_point_group_measured_fraction_full 0.991
_diffrn_reflns_point_group_measured_fraction_max 0.989
_diffrn_reflns_theta_full 25.242
_diffrn_reflns_theta_max 26.370
_diffrn_reflns_theta_min 2.813
_diffrn_source_current 0.0
_diffrn_source_power 0.0
_diffrn_source_voltage 0.0
_diffrn_standards_number 0
_exptl_absorpt_coefficient_mu 0.102
_exptl_absorpt_correction_T_max 0.7454
_exptl_absorpt_correction_T_min 0.7110
_exptl_absorpt_correction_type none
_exptl_absorpt_process_details
;
SADABS-2016/2 (Bruker,2016/2) was used for absorption correction.
wR2(int) was 0.0489 before and 0.0364 after correction.
The Ratio of minimum to maximum transmission is 0.9539.
The \l/2 correction factor is Not present.
;
_exptl_crystal_colour yellow
_exptl_crystal_colour_primary yellow
_exptl_crystal_density_diffrn 1.500
_exptl_crystal_description plate
_exptl_crystal_F_000 712
_exptl_crystal_recrystallization_method 'Re-crystallisation from solvent: THF/Water'
_refine_diff_density_max 0.505
_refine_diff_density_min -0.485
_refine_diff_density_rms 0.043
_refine_ls_extinction_method none
_refine_ls_goodness_of_fit_ref 1.058
_refine_ls_hydrogen_treatment constr
_refine_ls_matrix_type full
_refine_ls_number_parameters 235
_refine_ls_number_reflns 3070
_refine_ls_number_restraints 0
_refine_ls_restrained_S_all 1.058
_refine_ls_R_factor_all 0.0452
_refine_ls_R_factor_gt 0.0397
_refine_ls_shift/su_max 0.000
_refine_ls_shift/su_mean 0.000
_refine_ls_structure_factor_coef Fsqd
_refine_ls_weighting_details 'w=1/[\s^2^(Fo^2^)+(0.0467P)^2^+0.8203P] where P=(Fo^2^+2Fc^2^)/3'
_refine_ls_weighting_scheme calc
_refine_ls_wR_factor_gt 0.0998
_refine_ls_wR_factor_ref 0.1039
_reflns_Friedel_coverage 0.000
_reflns_number_gt 2700
_reflns_number_total 3070
_reflns_threshold_expression 'I > 2\s(I)'
_cod_data_source_file d2cc04780b2.cif
_cod_data_source_block f1
_cod_database_code 7130846
_shelx_shelxl_version_number 2018/3
_shelx_space_group_comment
;
The symmetry employed for this shelxl refinement is uniquely defined
by the following loop, which should always be used as a source of
symmetry information in preference to the above space-group names.
They are only intended as comments.
;
_olex2_refinement_description
;
1. Fixed Uiso
 At 1.2 times of:
  All C(H) groups, All N(H) groups
2.a Aromatic/amide H refined with riding coordinates:
 N2(H2), N5(H5), C16(H16), C8(H8), C11(H11), C9(H9), C17(H17), C15(H15),
 C14(H14), C10(H10), C4(H4), C2(H2A), C3(H3)
;
_olex2_submission_special_instructions 'No special instructions were received'

loop_
_space_group_symop_operation_xyz
'x, y, z'
'-x+1/2, y+1/2, -z+1/2'
'-x, -y, -z'
'x-1/2, -y-1/2, z-1/2'

loop_
_atom_site_label
_atom_site_type_symbol
_atom_site_fract_x
_atom_site_fract_y
_atom_site_fract_z
_atom_site_U_iso_or_equiv
_atom_site_adp_type
_atom_site_occupancy
_atom_site_site_symmetry_order
_atom_site_calc_flag
_atom_site_refinement_flags_posn
_atom_site_refinement_flags_adp
_atom_site_refinement_flags_occupancy
_atom_site_disorder_assembly
_atom_site_disorder_group
O1 O 0.28988(16) 0.43894(6) 0.01128(8) 0.0284(3) Uani 1 1 d . . . . .
O2 O 0.55434(16) 0.69242(6) 0.45326(9) 0.0284(3) Uani 1 1 d . . . . .
N1 N 0.46426(17) 0.56498(6) 0.23080(10) 0.0193(3) Uani 1 1 d . . . . .
N3 N 0.70324(17) 0.42703(7) 0.39525(10) 0.0203(3) Uani 1 1 d . . . . .
N2 N 0.54215(18) 0.44008(7) 0.17433(10) 0.0233(3) Uani 1 1 d . . . . .
H2 H 0.629740 0.472158 0.208614 0.028 Uiso 1 1 calc R U . . .
N5 N 0.64324(17) 0.57198(7) 0.44074(10) 0.0214(3) Uani 1 1 d . . . . .
H5 H 0.626697 0.536576 0.390402 0.026 Uiso 1 1 calc R U . . .
N4 N 0.80281(17) 0.41939(7) 0.49635(10) 0.0213(3) Uani 1 1 d . . . . .
C12 C 0.67684(19) 0.36094(8) 0.32979(12) 0.0189(3) Uani 1 1 d . . . . .
C18 C 0.75723(19) 0.55384(8) 0.54820(12) 0.0197(3) Uani 1 1 d . . . . .
C7 C 0.5847(2) 0.36905(8) 0.21279(12) 0.0194(3) Uani 1 1 d . . . . .
C16 C 0.9151(2) 0.58541(9) 0.74310(12) 0.0244(3) Uani 1 1 d . . . . .
H16 H 0.943007 0.620518 0.802432 0.029 Uiso 1 1 calc R U . . .
C13 C 0.8305(2) 0.48157(8) 0.56926(12) 0.0203(3) Uani 1 1 d . . . . .
C1 C 0.4408(2) 0.62876(8) 0.27677(12) 0.0203(3) Uani 1 1 d . . . . .
C5 C 0.3627(2) 0.54806(8) 0.12629(12) 0.0198(3) Uani 1 1 d . . . . .
C8 C 0.5461(2) 0.30813(8) 0.14250(12) 0.0229(3) Uani 1 1 d . . . . .
H8 H 0.483557 0.313387 0.063879 0.027 Uiso 1 1 calc R U . . .
C11 C 0.7282(2) 0.29167(8) 0.37362(12) 0.0227(3) Uani 1 1 d . . . . .
H11 H 0.789637 0.285744 0.452270 0.027 Uiso 1 1 calc R U . . .
C19 C 0.5525(2) 0.63586(8) 0.40032(12) 0.0210(3) Uani 1 1 d . . . . .
C6 C 0.3919(2) 0.46924(8) 0.09433(12) 0.0207(3) Uani 1 1 d . . . . .
C9 C 0.5993(2) 0.23994(8) 0.18776(13) 0.0247(3) Uani 1 1 d . . . . .
H9 H 0.573669 0.198438 0.139700 0.030 Uiso 1 1 calc R U . . .
C17 C 0.8018(2) 0.60477(8) 0.63669(12) 0.0233(3) Uani 1 1 d . . . . .
H17 H 0.753758 0.653065 0.623591 0.028 Uiso 1 1 calc R U . . .
C15 C 0.9885(2) 0.51537(9) 0.76431(12) 0.0245(3) Uani 1 1 d . . . . .
H15 H 1.067177 0.502524 0.837335 0.029 Uiso 1 1 calc R U . . .
C14 C 0.9454(2) 0.46469(8) 0.67764(12) 0.0229(3) Uani 1 1 d . . . . .
H14 H 0.995570 0.416772 0.692234 0.027 Uiso 1 1 calc R U . . .
C10 C 0.6901(2) 0.23144(8) 0.30306(13) 0.0256(3) Uani 1 1 d . . . . .
H10 H 0.725913 0.184335 0.333235 0.031 Uiso 1 1 calc R U . . .
C4 C 0.2337(2) 0.59711(9) 0.06031(12) 0.0254(3) Uani 1 1 d . . . . .
H4 H 0.160621 0.584604 -0.014218 0.030 Uiso 1 1 calc R U . . .
C2 C 0.3173(2) 0.68166(8) 0.21684(13) 0.0247(3) Uani 1 1 d . . . . .
H2A H 0.303510 0.727501 0.250111 0.030 Uiso 1 1 calc R U . . .
C3 C 0.2141(2) 0.66521(9) 0.10620(13) 0.0278(3) Uani 1 1 d . . . . .
H3 H 0.130197 0.700517 0.061875 0.033 Uiso 1 1 calc R U . . .

loop_
_atom_site_aniso_label
_atom_site_aniso_U_11
_atom_site_aniso_U_22
_atom_site_aniso_U_33
_atom_site_aniso_U_23
_atom_site_aniso_U_13
_atom_site_aniso_U_12
O1 0.0343(6) 0.0279(6) 0.0180(5) -0.0040(4) -0.0027(4) 0.0001(5)
O2 0.0353(6) 0.0223(6) 0.0267(6) -0.0057(4) 0.0061(5) -0.0012(5)
N1 0.0200(6) 0.0196(6) 0.0175(6) 0.0002(5) 0.0032(5) -0.0013(5)
N3 0.0187(6) 0.0229(6) 0.0185(6) -0.0004(5) 0.0034(5) -0.0011(5)
N2 0.0253(6) 0.0175(6) 0.0227(6) -0.0014(5) -0.0019(5) -0.0016(5)
N5 0.0224(6) 0.0221(6) 0.0176(6) -0.0046(5) 0.0007(5) 0.0008(5)
N4 0.0202(6) 0.0228(6) 0.0203(6) 0.0009(5) 0.0037(5) -0.0017(5)
C12 0.0168(6) 0.0190(7) 0.0210(7) -0.0029(5) 0.0046(5) -0.0013(5)
C18 0.0155(6) 0.0259(8) 0.0174(7) -0.0021(6) 0.0035(5) -0.0032(5)
C7 0.0178(6) 0.0193(7) 0.0204(7) -0.0008(5) 0.0034(5) -0.0002(5)
C16 0.0238(7) 0.0302(8) 0.0181(7) -0.0071(6) 0.0034(6) -0.0043(6)
C13 0.0180(7) 0.0229(8) 0.0203(7) -0.0024(6) 0.0057(5) -0.0047(5)
C1 0.0200(7) 0.0201(7) 0.0216(7) -0.0006(6) 0.0066(6) -0.0030(5)
C5 0.0215(7) 0.0216(7) 0.0162(7) 0.0020(5) 0.0044(5) -0.0011(5)
C8 0.0247(7) 0.0233(8) 0.0198(7) -0.0035(6) 0.0041(6) -0.0027(6)
C11 0.0214(7) 0.0240(8) 0.0217(7) 0.0014(6) 0.0033(6) 0.0006(6)
C19 0.0204(7) 0.0215(8) 0.0218(7) -0.0031(6) 0.0065(6) -0.0039(6)
C6 0.0227(7) 0.0232(8) 0.0163(7) 0.0018(5) 0.0048(5) -0.0005(6)
C9 0.0271(8) 0.0193(7) 0.0283(8) -0.0068(6) 0.0079(6) -0.0029(6)
C17 0.0212(7) 0.0248(8) 0.0232(7) -0.0054(6) 0.0040(6) -0.0011(6)
C15 0.0227(7) 0.0315(9) 0.0181(7) 0.0001(6) 0.0028(6) -0.0039(6)
C14 0.0223(7) 0.0236(8) 0.0230(7) 0.0025(6) 0.0060(6) -0.0023(6)
C10 0.0273(8) 0.0183(7) 0.0314(8) 0.0014(6) 0.0074(6) 0.0010(6)
C4 0.0295(8) 0.0280(8) 0.0167(7) 0.0039(6) 0.0021(6) 0.0030(6)
C2 0.0295(8) 0.0191(7) 0.0266(8) 0.0013(6) 0.0091(6) 0.0013(6)
C3 0.0322(8) 0.0251(8) 0.0250(8) 0.0088(6) 0.0050(6) 0.0069(6)

loop_
_atom_type_symbol
_atom_type_description
_atom_type_scat_dispersion_real
_atom_type_scat_dispersion_imag
_atom_type_scat_source
C C 0.0033 0.0016 'International Tables Vol C Tables 4.2.6.8 and 6.1.1.4'
H H 0.0000 0.0000 'International Tables Vol C Tables 4.2.6.8 and 6.1.1.4'
N N 0.0061 0.0033 'International Tables Vol C Tables 4.2.6.8 and 6.1.1.4'
O O 0.0106 0.0060 'International Tables Vol C Tables 4.2.6.8 and 6.1.1.4'

loop_
_geom_angle_atom_site_label_1
_geom_angle_atom_site_label_2
_geom_angle_atom_site_label_3
_geom_angle
_geom_angle_site_symmetry_1
_geom_angle_site_symmetry_3
_geom_angle_publ_flag
C1 N1 C5 120.93(12) . . ?
N4 N3 C12 113.99(12) . . ?
C7 N2 H2 113.8 . . ?
C6 N2 H2 113.8 . . ?
C6 N2 C7 132.42(13) . . ?
C18 N5 H5 114.7 . . ?
C19 N5 H5 114.7 . . ?
C19 N5 C18 130.62(12) . . ?
N3 N4 C13 118.01(12) . . ?
C7 C12 N3 115.36(12) . . ?
C11 C12 N3 125.25(13) . . ?
C11 C12 C7 119.34(13) . . ?
N5 C18 C13 119.39(12) . . ?
N5 C18 C17 121.62(13) . . ?
C17 C18 C13 118.99(13) . . ?
N2 C7 C12 116.18(12) . . ?
C8 C7 N2 123.81(13) . . ?
C8 C7 C12 119.99(13) . . ?
C17 C16 H16 119.6 . . ?
C17 C16 C15 120.90(14) . . ?
C15 C16 H16 119.6 . . ?
C18 C13 N4 130.39(13) . . ?
C14 C13 N4 111.21(13) . . ?
C14 C13 C18 118.38(13) . . ?
N1 C1 C19 113.77(12) . . ?
N1 C1 C2 121.94(13) . . ?
C2 C1 C19 124.23(13) . . ?
N1 C5 C6 112.92(12) . . ?
N1 C5 C4 121.25(14) . . ?
C4 C5 C6 125.62(13) . . ?
C7 C8 H8 120.2 . . ?
C9 C8 C7 119.66(13) . . ?
C9 C8 H8 120.2 . . ?
C12 C11 H11 119.9 . . ?
C10 C11 C12 120.30(13) . . ?
C10 C11 H11 119.9 . . ?
O2 C19 N5 126.92(13) . . ?
O2 C19 C1 121.88(13) . . ?
N5 C19 C1 111.19(12) . . ?
O1 C6 N2 127.29(14) . . ?
O1 C6 C5 123.72(13) . . ?
N2 C6 C5 108.96(12) . . ?
C8 C9 H9 119.6 . . ?
C8 C9 C10 120.74(14) . . ?
C10 C9 H9 119.6 . . ?
C18 C17 H17 119.7 . . ?
C16 C17 C18 120.60(14) . . ?
C16 C17 H17 119.7 . . ?
C16 C15 H15 120.5 . . ?
C14 C15 C16 118.97(14) . . ?
C14 C15 H15 120.5 . . ?
C13 C14 H14 118.9 . . ?
C15 C14 C13 122.14(14) . . ?
C15 C14 H14 118.9 . . ?
C11 C10 C9 119.97(14) . . ?
C11 C10 H10 120.0 . . ?
C9 C10 H10 120.0 . . ?
C5 C4 H4 120.9 . . ?
C5 C4 C3 118.15(14) . . ?
C3 C4 H4 120.9 . . ?
C1 C2 H2A 121.2 . . ?
C1 C2 C3 117.55(14) . . ?
C3 C2 H2A 121.2 . . ?
C4 C3 H3 120.0 . . ?
C2 C3 C4 120.10(14) . . ?
C2 C3 H3 120.0 . . ?

loop_
_geom_bond_atom_site_label_1
_geom_bond_atom_site_label_2
_geom_bond_distance
_geom_bond_site_symmetry_2
_geom_bond_publ_flag
O1 C6 1.2171(17) . ?
O2 C19 1.2208(18) . ?
N1 C1 1.3266(19) . ?
N1 C5 1.3277(18) . ?
N3 N4 1.2593(16) . ?
N3 C12 1.4383(18) . ?
N2 H2 0.8800 . ?
N2 C7 1.3948(19) . ?
N2 C6 1.3558(18) . ?
N5 H5 0.8800 . ?
N5 C18 1.3901(18) . ?
N5 C19 1.3692(19) . ?
N4 C13 1.4288(19) . ?
C12 C7 1.4128(19) . ?
C12 C11 1.394(2) . ?
C18 C13 1.426(2) . ?
C18 C17 1.400(2) . ?
C7 C8 1.393(2) . ?
C16 H16 0.9500 . ?
C16 C17 1.384(2) . ?
C16 C15 1.389(2) . ?
C13 C14 1.396(2) . ?
C1 C19 1.514(2) . ?
C1 C2 1.385(2) . ?
C5 C6 1.528(2) . ?
C5 C4 1.385(2) . ?
C8 H8 0.9500 . ?
C8 C9 1.383(2) . ?
C11 H11 0.9500 . ?
C11 C10 1.385(2) . ?
C9 H9 0.9500 . ?
C9 C10 1.393(2) . ?
C17 H17 0.9500 . ?
C15 H15 0.9500 . ?
C15 C14 1.381(2) . ?
C14 H14 0.9500 . ?
C10 H10 0.9500 . ?
C4 H4 0.9500 . ?
C4 C3 1.391(2) . ?
C2 H2A 0.9500 . ?
C2 C3 1.390(2) . ?
C3 H3 0.9500 . ?

loop_
_geom_torsion_atom_site_label_1
_geom_torsion_atom_site_label_2
_geom_torsion_atom_site_label_3
_geom_torsion_atom_site_label_4
_geom_torsion
_geom_torsion_site_symmetry_1
_geom_torsion_site_symmetry_2
_geom_torsion_site_symmetry_3
_geom_torsion_site_symmetry_4
_geom_torsion_publ_flag
N1 C1 C19 O2 176.22(13) . . . . ?
N1 C1 C19 N5 -4.55(17) . . . . ?
N1 C1 C2 C3 1.2(2) . . . . ?
N1 C5 C6 O1 167.45(14) . . . . ?
N1 C5 C6 N2 -10.68(16) . . . . ?
N1 C5 C4 C3 0.5(2) . . . . ?
N3 N4 C13 C18 2.2(2) . . . . ?
N3 N4 C13 C14 -179.28(12) . . . . ?
N3 C12 C7 N2 3.80(18) . . . . ?
N3 C12 C7 C8 -177.83(12) . . . . ?
N3 C12 C11 C10 177.90(13) . . . . ?
N2 C7 C8 C9 177.92(14) . . . . ?
N5 C18 C13 N4 -1.9(2) . . . . ?
N5 C18 C13 C14 179.69(13) . . . . ?
N5 C18 C17 C16 179.81(13) . . . . ?
N4 N3 C12 C7 -173.26(12) . . . . ?
N4 N3 C12 C11 9.06(19) . . . . ?
N4 C13 C14 C15 -178.26(13) . . . . ?
C12 N3 N4 C13 -177.64(11) . . . . ?
C12 C7 C8 C9 -0.3(2) . . . . ?
C12 C11 C10 C9 -0.3(2) . . . . ?
C18 N5 C19 O2 0.3(2) . . . . ?
C18 N5 C19 C1 -178.92(13) . . . . ?
C18 C13 C14 C15 0.5(2) . . . . ?
C7 N2 C6 O1 -26.0(3) . . . . ?
C7 N2 C6 C5 152.03(15) . . . . ?
C7 C12 C11 C10 0.3(2) . . . . ?
C7 C8 C9 C10 0.4(2) . . . . ?
C16 C15 C14 C13 0.1(2) . . . . ?
C13 C18 C17 C16 0.0(2) . . . . ?
C1 N1 C5 C6 -173.05(12) . . . . ?
C1 N1 C5 C4 2.1(2) . . . . ?
C1 C2 C3 C4 1.4(2) . . . . ?
C5 N1 C1 C19 174.10(12) . . . . ?
C5 N1 C1 C2 -3.0(2) . . . . ?
C5 C4 C3 C2 -2.2(2) . . . . ?
C8 C9 C10 C11 -0.1(2) . . . . ?
C11 C12 C7 N2 -178.38(13) . . . . ?
C11 C12 C7 C8 0.0(2) . . . . ?
C19 N5 C18 C13 177.98(13) . . . . ?
C19 N5 C18 C17 -1.8(2) . . . . ?
C19 C1 C2 C3 -175.59(13) . . . . ?
C6 N2 C7 C12 -145.23(15) . . . . ?
C6 N2 C7 C8 36.5(2) . . . . ?
C6 C5 C4 C3 175.01(14) . . . . ?
C17 C18 C13 N4 177.95(13) . . . . ?
C17 C18 C13 C14 -0.5(2) . . . . ?
C17 C16 C15 C14 -0.6(2) . . . . ?
C15 C16 C17 C18 0.5(2) . . . . ?
C4 C5 C6 O1 -7.5(2) . . . . ?
C4 C5 C6 N2 174.38(14) . . . . ?
C2 C1 C19 O2 -6.7(2) . . . . ?
C2 C1 C19 N5 172.51(13) . . . . ?
